data_2000776
loop_
_publ_author_name
'Lin, H. C.'
'Liao, F. L.'
'Wang, S. L.'

_publ_section_title
;
 Structure of BaCuSi~4~O~10~
;
_journal_issue 7
_journal_name_full 'Acta Crystallographica Section C'
_journal_page_first 1297
_journal_page_last 1299
_journal_paper_doi 10.1107/S0108270192001203
_journal_volume 48
_journal_year 1992
_chemical_formula_sum 'Ba Cu O10 Si4'
_chemical_formula_weight 473.2
_space_group_IT_number 130
_symmetry_cell_setting tetragonal
_symmetry_space_group_name_Hall 'P 4ab 2n -1ab'
_symmetry_space_group_name_H-M 'P 4/n c c :1'
_cell_angle_alpha 90
_cell_angle_beta 90
_cell_angle_gamma 90
_cell_formula_units_Z 4
_cell_length_a 7.440(2)
_cell_length_b 7.440(2)
_cell_length_c 16.097(6)
_cell_volume 891.0(5)
_diffrn_radiation_type Mo
_diffrn_radiation_wavelength 0.71073
_exptl_absorpt_coefficient_mu 7.359
_exptl_crystal_density_diffrn 3.527
_exptl_crystal_F_000 884
_cod_data_source_file bx0572.cif
_cod_data_source_block bx0572a
_cod_depositor_comments
;

Had to add explicit symmetry operators from the CCP4 library to force
origin choice 1.

Saulius Gra\<zulis
;
_cod_original_cell_volume 891.2(4)
_cod_original_sg_symbol_Hall 'P -4 2 -1n'
_cod_original_sg_symbol_H-M 'P 4/n c c {origin @ -4/n c n}'
_cod_original_formula_sum 'Ba1 Cu1 O10 Si4'
_cod_database_code 2000776

loop_
_symmetry_equiv_pos_as_xyz
x,y,z
-x,-y,z
1/2-y,1/2+x,z
1/2+y,1/2-x,z
1/2-x,1/2+y,1/2-z
1/2+x,1/2-y,1/2-z
y,x,1/2-z
-y,-x,1/2-z
1/2-x,1/2-y,-z
1/2+x,1/2+y,-z
y,-x,-z
-y,x,-z
x,-y,1/2+z
-x,y,1/2+z
1/2-y,1/2-x,1/2+z
1/2+y,1/2+x,1/2+z

loop_
_atom_site_label
_atom_site_fract_x
_atom_site_fract_y
_atom_site_fract_z
_atom_site_U_iso_or_equiv
Cu .7500 -.2500 -.09440(10) .0090(10)
Ba .7500 .2500 .0 .0120(10)
Si .9822(2) -.0618(2) .15430(10) .0090(10)
O(1) .7763(5) -.0007(5) .1365(2) .0160(10)
O(2) .0247(6) .9753(6) .2500 .031(2)
O(3) .4688(5) .1130(5) .0909(3) .031(2)

loop_
_geom_angle_atom_site_label_1
_geom_angle_atom_site_label_2
_geom_angle_atom_site_label_3
_geom_angle
O(3) Cu O(3) 90.00(10)
O(3) Cu O(3) 90.00(10)
O(3) Cu O(3) 176.7(3)
O(1) Ba O(3) 53.60(10)
O(3) Ba O(1) 83.60(10)
O(3) Ba O(1) 77.50(10)
O(1) Ba O(1) 125.40(10)
O(1) Ba O(1) 80.9(2)
O(1) Ba O(3) 157.10(10)
O(1) Ba O(3) 53.60(10)
O(1) Ba O(3) 77.50(10)
OL(3) Ba O(3) 115.7(2)
O(1) Ba O(3) 53.60(10)
O(3) Ba O(3) 106.50(10)
O(3) Ba O(3) 106.50(10)
O(1) Ba O(3) 157.10(10)
O(3) Ba O(3) 115.7(2)
O(1) Si O(1) 108.5(3)
O(1) Si O(2) 108.9(2)
O(1) Si O(3) 105.6(2)
O(3) Cu O(3) 176.7(3)
O(3) Cu O(3) 90.00(10)
O(3) Cu O(3) 90.00(10)
O(1) Ba O(1) 125.40(10)
O(1) Ba O(1) 81.0(2)
O(1) Ba O(1) 125.40(10)
O(3) Ba O(1) 157.10(10)
O(1) Ba O(1) 125.40(10)
O(3) Ba O(3) 106.50(10)
O(1) Ba O(3) 83.60(10)
O(1) Ba O(3) 77.50(10)
O(1) Ba O(3) 157.10(10)
O(1) Ba O(3) 83.60(10)
O(1) Ba O(3) 83.60(10)
O(1) Ba O(3) 77.50(10)
O(1) Ba O(3) 53.60(10)
O(3) Ba O(3) 106.50(10)
O(1) Si O(2) 108.0(2)
O(1) Si O(3) 110.3(2)

loop_
_geom_bond_atom_site_label_1
_geom_bond_atom_site_label_2
_geom_bond_distance
Cu O(3) 1.922(4)
Cu O(3) 1.922(4)
Ba O(1) 2.889(4)
Ba O(1) 2.889(4)
Ba O(3) 2.749(4)
Si O(1) 1.624(4)
Si O(2) 1.596(2)
O(1) Si 1.627(4)
O(2) Si 1.596(2)
O(3) Si 1.571(4)
Cu O(3) 1.922(4)
Cu O(3) 1.922(4)
Ba O(3) 2.749(4)
Ba O(1) 2.889(4)
Ba O(3) 2.749(4)
Si O(1) 1.626(4)
Si O(3) 1.571(4)
O(2) Si 1.596(2)
O(3) Cu 1.922(4)
